data_8105058
loop_
_publ_author_name
'Lo, Kong Mun'
'Lee, See Mun'
'Tiekink, Edward R.T.'

_publ_section_title
;
 Crystal structure of (dimethyl
 sulfoxide)-dioxido-[2-hydroxy-N&#x2032;-(4-oxo-4-phenylbutan-2-ylidene)benzohydrazidato
 \k3N,O,O&#x2032;]molybdenum(VI), C19H20MoN2O6S
;
_journal_issue 1
_journal_name_full 'Zeitschrift f\"ur Kristallographie - New Crystal Structures'
_journal_page_first 203
_journal_page_last 205
_journal_paper_doi 10.1515/ncrs-2019-0576
_journal_volume 235
_journal_year 2019
_chemical_formula_moiety 'C19 H20 Mo N2 O6 S'
_chemical_formula_sum 'C19 H20 Mo N2 O6 S'
_chemical_formula_weight 500.37
_space_group_crystal_system orthorhombic
_space_group_IT_number 61
_space_group_name_Hall '-P 2ac 2ab'
_space_group_name_H-M_alt 'P b c a'
_atom_sites_solution_hydrogens mixed
_atom_sites_solution_primary direct
_atom_sites_solution_secondary difmap
_cell_angle_alpha 90
_cell_angle_beta 90
_cell_angle_gamma 90
_cell_formula_units_Z 8
_cell_length_a 13.40600(10)
_cell_length_b 16.51120(10)
_cell_length_c 17.63570(10)
_cell_measurement_reflns_used 1737
_cell_measurement_temperature 100(2)
_cell_measurement_theta_max 28.1
_cell_measurement_theta_min 2.9
_cell_volume 3903.65(4)
_computing_cell_refinement 'SAINT [1]'
_computing_data_collection 'APEX2 [1]'
_computing_data_reduction 'SAINT [1]'
_computing_molecular_graphics 'ORTEP-3 for Windows [4]'
_computing_publication_material 'SHELXL-2018/3 [3]'
_computing_structure_refinement 'SHELXL-2018/3 [3]'
_computing_structure_solution 'SHELXT 2014/5 [2]'
_diffrn_measured_fraction_theta_full 1.000
_diffrn_measured_fraction_theta_max 1.000
_diffrn_measurement_device_type 'Bruker SMART APEX diffractometer'
_diffrn_measurement_method '\w scans'
_diffrn_radiation_monochromator graphite
_diffrn_radiation_source 'fine-focus sealed tube'
_diffrn_radiation_type CuK\a
_diffrn_radiation_wavelength 1.54184
_diffrn_reflns_av_R_equivalents 0.0367
_diffrn_reflns_av_unetI/netI 0.0112
_diffrn_reflns_Laue_measured_fraction_full 1.000
_diffrn_reflns_Laue_measured_fraction_max 1.000
_diffrn_reflns_limit_h_max 16
_diffrn_reflns_limit_h_min -16
_diffrn_reflns_limit_k_max 19
_diffrn_reflns_limit_k_min -19
_diffrn_reflns_limit_l_max 21
_diffrn_reflns_limit_l_min -21
_diffrn_reflns_number 87956
_diffrn_reflns_point_group_measured_fraction_full 1.000
_diffrn_reflns_point_group_measured_fraction_max 1.000
_diffrn_reflns_theta_full 67.068
_diffrn_reflns_theta_max 67.068
_diffrn_reflns_theta_min 4.934
_diffrn_standards_decay_% 0
_diffrn_standards_interval_count 0
_diffrn_standards_interval_time 0
_diffrn_standards_number 0
_exptl_absorpt_coefficient_mu 6.857
_exptl_absorpt_correction_T_max 1.000
_exptl_absorpt_correction_T_min 0.752
_exptl_absorpt_correction_type multi-scan
_exptl_absorpt_process_details 'SADABS [1]'
_exptl_crystal_colour yellow
_exptl_crystal_density_diffrn 1.703
_exptl_crystal_description prism
_exptl_crystal_F_000 2032
_exptl_crystal_size_max 0.123
_exptl_crystal_size_mid 0.088
_exptl_crystal_size_min 0.079
_refine_diff_density_max 0.524
_refine_diff_density_min -0.483
_refine_diff_density_rms 0.061
_refine_ls_extinction_coef .
_refine_ls_extinction_method none
_refine_ls_goodness_of_fit_ref 1.041
_refine_ls_hydrogen_treatment mixed
_refine_ls_matrix_type full
_refine_ls_number_parameters 268
_refine_ls_number_reflns 3477
_refine_ls_number_restraints 1
_refine_ls_restrained_S_all 1.041
_refine_ls_R_factor_all 0.0219
_refine_ls_R_factor_gt 0.0217
_refine_ls_shift/su_max 0.002
_refine_ls_shift/su_mean 0.000
_refine_ls_structure_factor_coef Fsqd
_refine_ls_weighting_details 'w=1/[\s^2^(Fo^2^)+(0.0347P)^2^+4.1159P] where P=(Fo^2^+2Fc^2^)/3'
_refine_ls_weighting_scheme calc
_refine_ls_wR_factor_gt 0.0601
_refine_ls_wR_factor_ref 0.0602
_reflns_Friedel_coverage 0.000
_reflns_Friedel_fraction_full .
_reflns_Friedel_fraction_max .
_reflns_number_gt 3445
_reflns_number_total 3477
_reflns_threshold_expression 'I > 2\s(I)'
_cod_data_source_file suppl_ncrs-2019-0576_suppl.cif
_cod_data_source_block shelx
_cod_database_code 8105058
_shelx_space_group_comment
;
The symmetry employed for this shelxl refinement is uniquely defined
by the following loop, which should always be used as a source of
symmetry information in preference to the above space-group names.
They are only intended as comments.
;
_shelx_estimated_absorpt_t_min 0.486
_shelx_estimated_absorpt_t_max 0.613

loop_
_space_group_symop_operation_xyz
'x, y, z'
'-x+1/2, -y, z+1/2'
'-x, y+1/2, -z+1/2'
'x+1/2, -y+1/2, -z'
'-x, -y, -z'
'x-1/2, y, -z-1/2'
'x, -y-1/2, z-1/2'
'-x-1/2, y-1/2, z'

loop_
_atom_site_label
_atom_site_type_symbol
_atom_site_fract_x
_atom_site_fract_y
_atom_site_fract_z
_atom_site_U_iso_or_equiv
_atom_site_adp_type
_atom_site_occupancy
_atom_site_site_symmetry_order
_atom_site_calc_flag
_atom_site_refinement_flags_posn
_atom_site_refinement_flags_adp
_atom_site_refinement_flags_occupancy
_atom_site_disorder_assembly
_atom_site_disorder_group
Mo Mo 0.70272(2) 0.64889(2) 0.40616(2) 0.01495(7) Uani 1 1 d . . . . .
S1 S 0.49306(4) 0.75913(3) 0.37860(3) 0.01992(12) Uani 1 1 d . . . . .
O1 O 0.67746(11) 0.64719(8) 0.29435(8) 0.0207(3) Uani 1 1 d . . . . .
O2 O 0.59180(12) 0.43933(9) 0.17240(8) 0.0257(3) Uani 1 1 d D . . . .
H2O H 0.595(2) 0.4485(17) 0.2200(6) 0.039 Uiso 1 1 d D U . . .
O3 O 0.66410(11) 0.61787(8) 0.50864(8) 0.0232(3) Uani 1 1 d . . . . .
O4 O 0.71491(11) 0.75179(9) 0.41181(8) 0.0224(3) Uani 1 1 d . . . . .
O5 O 0.82090(12) 0.61232(10) 0.40666(7) 0.0238(3) Uani 1 1 d . . . . .
O6 O 0.53144(11) 0.67586(9) 0.40306(8) 0.0216(3) Uani 1 1 d . . . . .
N1 N 0.61907(12) 0.51610(10) 0.30067(9) 0.0187(3) Uani 1 1 d . . . . .
N2 N 0.63576(12) 0.52886(10) 0.37796(9) 0.0186(3) Uani 1 1 d . . . . .
C1 C 0.64235(14) 0.58034(12) 0.26234(11) 0.0177(4) Uani 1 1 d . . . . .
C2 C 0.62973(14) 0.58199(12) 0.17992(11) 0.0180(4) Uani 1 1 d . . . . .
C3 C 0.60663(14) 0.51170(12) 0.13812(11) 0.0197(4) Uani 1 1 d . . . . .
C4 C 0.60024(15) 0.51606(13) 0.05935(12) 0.0245(4) Uani 1 1 d . . . . .
H4 H 0.5869 0.4685 0.0308 0.029 Uiso 1 1 calc R U . . .
C5 C 0.61325(16) 0.58913(15) 0.02273(12) 0.0281(5) Uani 1 1 d . . . . .
H5 H 0.6089 0.5913 -0.0310 0.034 Uiso 1 1 calc R U . . .
C6 C 0.63257(18) 0.65948(14) 0.06317(13) 0.0300(5) Uani 1 1 d . . . . .
H6 H 0.6395 0.7099 0.0377 0.036 Uiso 1 1 calc R U . . .
C7 C 0.64158(17) 0.65506(13) 0.14116(12) 0.0253(5) Uani 1 1 d . . . . .
H7 H 0.6562 0.7029 0.1690 0.030 Uiso 1 1 calc R U . . .
C8 C 0.61799(15) 0.46797(12) 0.42312(12) 0.0191(4) Uani 1 1 d . . . . .
C9 C 0.58919(16) 0.38593(12) 0.39468(12) 0.0219(4) Uani 1 1 d . . . . .
H9A H 0.5511 0.3916 0.3476 0.033 Uiso 1 1 calc R U . . .
H9B H 0.5482 0.3585 0.4328 0.033 Uiso 1 1 calc R U . . .
H9C H 0.6495 0.3540 0.3850 0.033 Uiso 1 1 calc R U . . .
C10 C 0.62743(15) 0.47795(12) 0.50377(11) 0.0216(4) Uani 1 1 d . . . . .
H10 H 0.6185 0.4305 0.5335 0.026 Uiso 1 1 calc R U . . .
C11 C 0.64755(14) 0.54709(12) 0.54262(11) 0.0189(4) Uani 1 1 d . . . . .
C12 C 0.64907(14) 0.55244(12) 0.62672(11) 0.0183(4) Uani 1 1 d . . . . .
C13 C 0.62411(15) 0.48592(12) 0.67207(12) 0.0224(4) Uani 1 1 d . . . . .
H13 H 0.6060 0.4360 0.6492 0.027 Uiso 1 1 calc R U . . .
C14 C 0.62576(16) 0.49289(13) 0.75058(12) 0.0256(4) Uani 1 1 d . . . . .
H14 H 0.6096 0.4473 0.7811 0.031 Uiso 1 1 calc R U . . .
C15 C 0.65078(16) 0.56556(14) 0.78473(11) 0.0256(5) Uani 1 1 d . . . . .
H15 H 0.6520 0.5697 0.8385 0.031 Uiso 1 1 calc R U . . .
C16 C 0.67404(17) 0.63220(14) 0.74047(12) 0.0252(4) Uani 1 1 d . . . . .
H16 H 0.6905 0.6824 0.7636 0.030 Uiso 1 1 calc R U . . .
C17 C 0.67317(16) 0.62514(13) 0.66205(12) 0.0227(4) Uani 1 1 d . . . . .
H17 H 0.6894 0.6709 0.6319 0.027 Uiso 1 1 calc R U . . .
C18 C 0.42329(19) 0.74120(14) 0.29391(12) 0.0318(5) Uani 1 1 d . . . . .
H18A H 0.4684 0.7230 0.2536 0.048 Uiso 1 1 calc R U . . .
H18B H 0.3902 0.7914 0.2782 0.048 Uiso 1 1 calc R U . . .
H18C H 0.3730 0.6994 0.3035 0.048 Uiso 1 1 calc R U . . .
C19 C 0.39214(16) 0.77829(13) 0.44150(12) 0.0260(4) Uani 1 1 d . . . . .
H19A H 0.3472 0.7315 0.4420 0.039 Uiso 1 1 calc R U . . .
H19B H 0.3556 0.8264 0.4245 0.039 Uiso 1 1 calc R U . . .
H19C H 0.4180 0.7876 0.4927 0.039 Uiso 1 1 calc R U . . .

loop_
_atom_site_aniso_label
_atom_site_aniso_U_11
_atom_site_aniso_U_22
_atom_site_aniso_U_33
_atom_site_aniso_U_23
_atom_site_aniso_U_13
_atom_site_aniso_U_12
Mo 0.02108(11) 0.01388(11) 0.00988(10) -0.00106(5) -0.00046(5) -0.00263(5)
S1 0.0250(2) 0.0137(2) 0.0210(2) 0.00349(18) 0.00354(19) 0.00179(18)
O1 0.0288(7) 0.0200(7) 0.0132(7) -0.0023(5) -0.0022(6) -0.0032(6)
O2 0.0347(8) 0.0206(7) 0.0220(7) -0.0047(6) -0.0032(6) 0.0015(6)
O3 0.0359(8) 0.0202(7) 0.0136(7) 0.0013(5) 0.0021(6) 0.0002(6)
O4 0.0317(8) 0.0187(7) 0.0166(7) -0.0021(5) 0.0007(6) -0.0065(6)
O5 0.0248(8) 0.0293(9) 0.0174(7) -0.0047(6) -0.0030(5) -0.0003(7)
O6 0.0251(8) 0.0140(7) 0.0256(8) 0.0047(5) 0.0028(6) 0.0033(6)
N1 0.0206(8) 0.0222(8) 0.0132(8) -0.0019(6) -0.0021(6) 0.0021(7)
N2 0.0211(8) 0.0183(8) 0.0164(8) -0.0020(6) -0.0013(7) 0.0015(7)
C1 0.0171(9) 0.0200(9) 0.0159(9) -0.0018(8) -0.0002(7) 0.0012(7)
C2 0.0167(9) 0.0223(10) 0.0149(9) -0.0018(8) -0.0011(7) 0.0012(8)
C3 0.0171(9) 0.0234(10) 0.0186(10) -0.0013(8) -0.0020(8) 0.0018(8)
C4 0.0261(10) 0.0303(11) 0.0171(10) -0.0079(8) -0.0027(8) 0.0012(9)
C5 0.0302(11) 0.0428(13) 0.0112(9) 0.0002(9) -0.0005(8) -0.0028(10)
C6 0.0370(13) 0.0329(12) 0.0199(11) 0.0057(9) -0.0024(10) -0.0096(10)
C7 0.0305(12) 0.0265(11) 0.0189(11) 0.0001(8) -0.0026(9) -0.0066(9)
C8 0.0184(9) 0.0146(9) 0.0244(10) -0.0005(8) 0.0001(8) 0.0018(7)
C9 0.0259(11) 0.0149(10) 0.0250(10) -0.0003(8) -0.0016(8) 0.0012(8)
C10 0.0248(10) 0.0223(10) 0.0177(10) 0.0041(8) -0.0003(8) 0.0033(8)
C11 0.0173(9) 0.0226(10) 0.0168(9) 0.0065(8) 0.0008(7) 0.0052(8)
C12 0.0170(9) 0.0235(10) 0.0143(9) 0.0029(8) 0.0002(7) 0.0058(8)
C13 0.0259(10) 0.0215(10) 0.0197(10) 0.0025(8) -0.0009(8) 0.0048(8)
C14 0.0269(11) 0.0300(11) 0.0200(10) 0.0089(9) 0.0013(8) 0.0039(9)
C15 0.0232(10) 0.0408(13) 0.0129(9) 0.0001(9) 0.0010(8) 0.0066(9)
C16 0.0265(11) 0.0300(11) 0.0190(10) -0.0040(9) 0.0008(9) 0.0012(9)
C17 0.0262(10) 0.0230(10) 0.0189(10) 0.0032(8) 0.0026(8) 0.0018(9)
C18 0.0484(14) 0.0240(11) 0.0229(11) 0.0024(9) -0.0041(10) 0.0073(10)
C19 0.0296(11) 0.0218(10) 0.0266(11) 0.0034(9) 0.0060(9) 0.0067(8)

loop_
_atom_type_symbol
_atom_type_description
_atom_type_scat_dispersion_real
_atom_type_scat_dispersion_imag
_atom_type_scat_source
C C 0.0181 0.0091 'International Tables Vol C Tables 4.2.6.8 and 6.1.1.4'
H H 0.0000 0.0000 'International Tables Vol C Tables 4.2.6.8 and 6.1.1.4'
Mo Mo -0.0483 2.7339 'International Tables Vol C Tables 4.2.6.8 and 6.1.1.4'
N N 0.0311 0.0180 'International Tables Vol C Tables 4.2.6.8 and 6.1.1.4'
O O 0.0492 0.0322 'International Tables Vol C Tables 4.2.6.8 and 6.1.1.4'
S S 0.3331 0.5567 'International Tables Vol C Tables 4.2.6.8 and 6.1.1.4'

loop_
_geom_angle_atom_site_label_1
_geom_angle_atom_site_label_2
_geom_angle_atom_site_label_3
_geom_angle
_geom_angle_site_symmetry_1
_geom_angle_site_symmetry_3
O5 Mo O4 105.32(7) . .
O5 Mo O3 98.62(6) . .
O4 Mo O3 103.45(6) . .
O5 Mo O1 99.11(6) . .
O4 Mo O1 95.02(6) . .
O3 Mo O1 149.93(6) . .
O5 Mo N2 93.48(7) . .
O4 Mo N2 159.05(7) . .
O3 Mo N2 82.32(6) . .
O1 Mo N2 72.54(6) . .
O5 Mo O6 170.06(6) . .
O4 Mo O6 84.61(6) . .
O3 Mo O6 79.10(6) . .
O1 Mo O6 79.25(6) . .
N2 Mo O6 76.65(6) . .
O6 S1 C19 103.88(9) . .
O6 S1 C18 105.24(9) . .
C19 S1 C18 98.78(11) . .
C1 O1 Mo 119.43(12) . .
C3 O2 H2O 106.0(19) . .
C11 O3 Mo 133.81(13) . .
S1 O6 Mo 120.51(8) . .
C1 N1 N2 110.29(16) . .
C8 N2 N1 116.75(16) . .
C8 N2 Mo 128.45(14) . .
N1 N2 Mo 114.56(12) . .
N1 C1 O1 123.01(17) . .
N1 C1 C2 120.36(17) . .
O1 C1 C2 116.63(17) . .
C7 C2 C3 118.73(18) . .
C7 C2 C1 119.30(18) . .
C3 C2 C1 121.97(18) . .
O2 C3 C4 118.80(18) . .
O2 C3 C2 121.70(17) . .
C4 C3 C2 119.49(18) . .
C5 C4 C3 120.27(19) . .
C5 C4 H4 119.9 . .
C3 C4 H4 119.9 . .
C4 C5 C6 121.01(19) . .
C4 C5 H5 119.5 . .
C6 C5 H5 119.5 . .
C7 C6 C5 118.9(2) . .
C7 C6 H6 120.5 . .
C5 C6 H6 120.5 . .
C6 C7 C2 121.5(2) . .
C6 C7 H7 119.2 . .
C2 C7 H7 119.2 . .
N2 C8 C10 119.98(18) . .
N2 C8 C9 122.72(18) . .
C10 C8 C9 117.29(18) . .
C8 C9 H9A 109.5 . .
C8 C9 H9B 109.5 . .
H9A C9 H9B 109.5 . .
C8 C9 H9C 109.5 . .
H9A C9 H9C 109.5 . .
H9B C9 H9C 109.5 . .
C11 C10 C8 127.80(19) . .
C11 C10 H10 116.1 . .
C8 C10 H10 116.1 . .
O3 C11 C10 122.92(17) . .
O3 C11 C12 113.25(17) . .
C10 C11 C12 123.79(17) . .
C17 C12 C13 118.49(18) . .
C17 C12 C11 120.12(18) . .
C13 C12 C11 121.37(18) . .
C14 C13 C12 120.0(2) . .
C14 C13 H13 120.0 . .
C12 C13 H13 120.0 . .
C15 C14 C13 120.6(2) . .
C15 C14 H14 119.7 . .
C13 C14 H14 119.7 . .
C16 C15 C14 119.89(19) . .
C16 C15 H15 120.1 . .
C14 C15 H15 120.1 . .
C17 C16 C15 119.5(2) . .
C17 C16 H16 120.2 . .
C15 C16 H16 120.2 . .
C16 C17 C12 121.4(2) . .
C16 C17 H17 119.3 . .
C12 C17 H17 119.3 . .
S1 C18 H18A 109.5 . .
S1 C18 H18B 109.5 . .
H18A C18 H18B 109.5 . .
S1 C18 H18C 109.5 . .
H18A C18 H18C 109.5 . .
H18B C18 H18C 109.5 . .
S1 C19 H19A 109.5 . .
S1 C19 H19B 109.5 . .
H19A C19 H19B 109.5 . .
S1 C19 H19C 109.5 . .
H19A C19 H19C 109.5 . .
H19B C19 H19C 109.5 . .

loop_
_geom_bond_atom_site_label_1
_geom_bond_atom_site_label_2
_geom_bond_distance
_geom_bond_site_symmetry_2
Mo O5 1.6956(16) .
Mo O4 1.7097(15) .
Mo O3 1.9485(14) .
Mo O1 2.0009(14) .
Mo N2 2.2318(17) .
Mo O6 2.3396(15) .
S1 O6 1.5300(14) .
S1 C19 1.778(2) .
S1 C18 1.787(2) .
O1 C1 1.326(2) .
O2 C3 1.354(3) .
O2 H2O 0.854(10) .
O3 C11 1.332(2) .
N1 C1 1.296(3) .
N1 N2 1.397(2) .
N2 C8 1.304(3) .
C1 C2 1.464(3) .
C2 C7 1.396(3) .
C2 C3 1.409(3) .
C3 C4 1.394(3) .
C4 C5 1.379(3) .
C4 H4 0.9500 .
C5 C6 1.388(3) .
C5 H5 0.9500 .
C6 C7 1.383(3) .
C6 H6 0.9500 .
C7 H7 0.9500 .
C8 C10 1.437(3) .
C8 C9 1.495(3) .
C9 H9A 0.9800 .
C9 H9B 0.9800 .
C9 H9C 0.9800 .
C10 C11 1.358(3) .
C10 H10 0.9500 .
C11 C12 1.486(3) .
C12 C17 1.391(3) .
C12 C13 1.399(3) .
C13 C14 1.390(3) .
C13 H13 0.9500 .
C14 C15 1.384(3) .
C14 H14 0.9500 .
C15 C16 1.385(3) .
C15 H15 0.9500 .
C16 C17 1.388(3) .
C16 H16 0.9500 .
C17 H17 0.9500 .
C18 H18A 0.9800 .
C18 H18B 0.9800 .
C18 H18C 0.9800 .
C19 H19A 0.9800 .
C19 H19B 0.9800 .
C19 H19C 0.9800 .

loop_
_geom_torsion_atom_site_label_1
_geom_torsion_atom_site_label_2
_geom_torsion_atom_site_label_3
_geom_torsion_atom_site_label_4
_geom_torsion
_geom_torsion_site_symmetry_1
_geom_torsion_site_symmetry_2
_geom_torsion_site_symmetry_3
_geom_torsion_site_symmetry_4
C19 S1 O6 Mo -140.39(10) . . . .
C18 S1 O6 Mo 116.30(11) . . . .
C1 N1 N2 C8 -178.12(17) . . . .
C1 N1 N2 Mo -3.28(19) . . . .
N2 N1 C1 O1 0.4(3) . . . .
N2 N1 C1 C2 -179.07(16) . . . .
Mo O1 C1 N1 3.1(3) . . . .
Mo O1 C1 C2 -177.37(13) . . . .
N1 C1 C2 C7 170.90(19) . . . .
O1 C1 C2 C7 -8.6(3) . . . .
N1 C1 C2 C3 -9.6(3) . . . .
O1 C1 C2 C3 170.89(18) . . . .
C7 C2 C3 O2 -178.38(19) . . . .
C1 C2 C3 O2 2.1(3) . . . .
C7 C2 C3 C4 2.6(3) . . . .
C1 C2 C3 C4 -176.90(18) . . . .
O2 C3 C4 C5 178.88(19) . . . .
C2 C3 C4 C5 -2.1(3) . . . .
C3 C4 C5 C6 -0.2(3) . . . .
C4 C5 C6 C7 1.9(3) . . . .
C5 C6 C7 C2 -1.3(3) . . . .
C3 C2 C7 C6 -0.9(3) . . . .
C1 C2 C7 C6 178.6(2) . . . .
N1 N2 C8 C10 -176.13(17) . . . .
Mo N2 C8 C10 9.9(3) . . . .
N1 N2 C8 C9 4.9(3) . . . .
Mo N2 C8 C9 -169.11(14) . . . .
N2 C8 C10 C11 4.6(3) . . . .
C9 C8 C10 C11 -176.3(2) . . . .
Mo O3 C11 C10 -19.7(3) . . . .
Mo O3 C11 C12 162.76(13) . . . .
C8 C10 C11 O3 -1.6(3) . . . .
C8 C10 C11 C12 175.67(19) . . . .
O3 C11 C12 C17 -4.3(3) . . . .
C10 C11 C12 C17 178.2(2) . . . .
O3 C11 C12 C13 174.02(18) . . . .
C10 C11 C12 C13 -3.5(3) . . . .
C17 C12 C13 C14 -1.3(3) . . . .
C11 C12 C13 C14 -179.69(18) . . . .
C12 C13 C14 C15 0.8(3) . . . .
C13 C14 C15 C16 0.3(3) . . . .
C14 C15 C16 C17 -0.8(3) . . . .
C15 C16 C17 C12 0.2(3) . . . .
C13 C12 C17 C16 0.8(3) . . . .
C11 C12 C17 C16 179.23(19) . . . .
